data_2230934
loop_
_publ_author_name
'Cai, Xing-Wei'
'Lu, Hong-Fei'

_publ_section_title
;
 4-Butylanilinium perchlorate
;
_journal_coeditor_code XU5241
_journal_issue 7
_journal_name_full 'Acta Crystallographica Section E'
_journal_page_first o1690
_journal_paper_doi 10.1107/S1600536811022860
_journal_volume 67
_journal_year 2011
_chemical_formula_iupac 'C10 H16 N +, Cl O4 -'
_chemical_formula_moiety 'C10 H16 N +, Cl O4 -'
_chemical_formula_sum 'C10 H16 Cl N O4'
_chemical_formula_weight 249.69
_chemical_name_systematic
;
4-Butylanilinium perchlorate
;
_space_group_IT_number 11
_symmetry_cell_setting monoclinic
_symmetry_space_group_name_Hall '-P 2yb'
_symmetry_space_group_name_H-M 'P 1 21/m 1'
_atom_sites_solution_hydrogens geom
_atom_sites_solution_primary direct
_atom_sites_solution_secondary difmap
_audit_creation_method SHELXL-97
_cell_angle_alpha 90.00
_cell_angle_beta 97.35(3)
_cell_angle_gamma 90.00
_cell_formula_units_Z 2
_cell_length_a 4.8825(10)
_cell_length_b 7.9565(16)
_cell_length_c 15.452(3)
_cell_measurement_reflns_used 1466
_cell_measurement_temperature 298(2)
_cell_measurement_theta_max 27.48
_cell_measurement_theta_min 3.69
_cell_volume 595.3(2)
_computing_cell_refinement 'CrystalClear (Rigaku, 2005)'
_computing_data_collection 'CrystalClear (Rigaku, 2005)'
_computing_data_reduction 'CrystalClear (Rigaku, 2005)'
_computing_molecular_graphics 'SHELXTL (Sheldrick, 2008)'
_computing_publication_material 'SHELXTL (Sheldrick, 2008)'
_computing_structure_refinement 'SHELXTL (Sheldrick, 2008)'
_computing_structure_solution 'SHELXTL (Sheldrick, 2008)'
_diffrn_ambient_temperature 298(2)
_diffrn_detector_area_resol_mean 13.6612
_diffrn_measured_fraction_theta_full 0.998
_diffrn_measured_fraction_theta_max 0.998
_diffrn_measurement_device_type 'Rigaku Mercury2'
_diffrn_measurement_method 'CCD profile fitting'
_diffrn_radiation_monochromator graphite
_diffrn_radiation_source 'fine-focus sealed tube'
_diffrn_radiation_type MoK\a
_diffrn_radiation_wavelength 0.71073
_diffrn_reflns_av_R_equivalents 0.0639
_diffrn_reflns_av_sigmaI/netI 0.0510
_diffrn_reflns_limit_h_max 6
_diffrn_reflns_limit_h_min -6
_diffrn_reflns_limit_k_max 10
_diffrn_reflns_limit_k_min -10
_diffrn_reflns_limit_l_max 20
_diffrn_reflns_limit_l_min -19
_diffrn_reflns_number 6108
_diffrn_reflns_theta_full 27.48
_diffrn_reflns_theta_max 27.48
_diffrn_reflns_theta_min 3.69
_exptl_absorpt_coefficient_mu 0.320
_exptl_absorpt_correction_T_max 1.000
_exptl_absorpt_correction_T_min 0.910
_exptl_absorpt_correction_type multi-scan
_exptl_absorpt_process_details '(CrystalClear; Rigaku, 2005)'
_exptl_crystal_colour Colorless
_exptl_crystal_density_diffrn 1.393
_exptl_crystal_density_method 'not measured'
_exptl_crystal_description block
_exptl_crystal_F_000 264
_exptl_crystal_size_max 0.10
_exptl_crystal_size_mid 0.03
_exptl_crystal_size_min 0.03
_refine_diff_density_max 0.801
_refine_diff_density_min -0.391
_refine_ls_extinction_method none
_refine_ls_goodness_of_fit_ref 1.147
_refine_ls_hydrogen_treatment mixed
_refine_ls_matrix_type full
_refine_ls_number_parameters 97
_refine_ls_number_reflns 1466
_refine_ls_number_restraints 2
_refine_ls_restrained_S_all 1.146
_refine_ls_R_factor_all 0.1068
_refine_ls_R_factor_gt 0.0840
_refine_ls_shift/su_max 0.000
_refine_ls_shift/su_mean 0.000
_refine_ls_structure_factor_coef Fsqd
_refine_ls_weighting_details 'calc w=1/[\s^2^(Fo^2^)+(0.1129P)^2^+1.2735P] where P=(Fo^2^+2Fc^2^)/3'
_refine_ls_weighting_scheme calc
_refine_ls_wR_factor_gt 0.2409
_refine_ls_wR_factor_ref 0.2548
_reflns_number_gt 1102
_reflns_number_total 1466
_reflns_threshold_expression I>2sigma(I)
_cod_data_source_file xu5241.cif
_cod_data_source_block I
_cod_original_cell_volume 595.4(2)
_cod_original_sg_symbol_H-M 'P 21/m'
_cod_database_code 2230934
_cod_database_fobs_code 2230934

loop_
_symmetry_equiv_pos_as_xyz
'x, y, z'
'-x, y+1/2, -z'
'-x, -y, -z'
'x, -y-1/2, z'

loop_
_atom_site_type_symbol
_atom_site_label
_atom_site_fract_x
_atom_site_fract_y
_atom_site_fract_z
_atom_site_U_iso_or_equiv
_atom_site_adp_type
_atom_site_calc_flag
_atom_site_refinement_flags
_atom_site_occupancy
_atom_site_symmetry_multiplicity
_atom_site_disorder_assembly
_atom_site_disorder_group
Cl Cl1 0.6840(3) 0.2500 0.58920(10) 0.0330(5) Uani d S 1 2 . .
O O3 0.7917(12) 0.2500 0.6775(3) 0.0577(14) Uani d S 1 2 . .
O O2 0.7792(8) 0.1039(4) 0.5470(2) 0.0512(10) Uani d . 1 1 . .
O O1 0.3918(11) 0.2500 0.5797(4) 0.0584(15) Uani d S 1 2 . .
C C1 0.8370(13) 0.2500 0.3416(4) 0.0338(13) Uani d S 1 2 . .
N N1 1.0745(12) 0.2500 0.4098(4) 0.0408(13) Uani d SD 1 2 . .
H H1A 1.0715 0.2500 0.4653 0.061 Uiso d SRD 1 2 . .
H H1B 1.1566 0.1543 0.4106 0.061 Uiso d RD 1 1 . .
C C4 0.3891(14) 0.2500 0.2140(4) 0.0397(15) Uani d S 1 2 . .
C C5 0.1577(18) 0.2500 0.1403(5) 0.055(2) Uani d S 1 2 . .
H H5 0.053(13) 0.348(8) 0.144(4) 0.066 Uiso d . 1 1 . .
C C2 0.7268(10) 0.0998(6) 0.3113(3) 0.0429(11) Uani d . 1 1 . .
H H2 0.8012 -0.0013 0.3336 0.052 Uiso calc R 1 1 . .
C C6 0.2653(17) 0.2500 0.0523(5) 0.0499(18) Uani d S 1 2 . .
H H6 0.349(12) 0.155(7) 0.048(4) 0.060 Uiso d . 1 1 . .
C C7 0.043(2) 0.2500 -0.0246(6) 0.067(3) Uani d S 1 2 . .
H H7 -0.091(14) 0.344(8) -0.021(4) 0.081 Uiso d . 1 1 . .
C C3 0.5053(11) 0.1013(6) 0.2476(3) 0.0461(12) Uani d . 1 1 . .
H H3 0.4305 -0.0003 0.2263 0.055 Uiso calc R 1 1 . .
C C8 0.151(3) 0.2500 -0.1102(6) 0.091(3) Uani d S 1 2 . .
H H8A -0.0007 0.2500 -0.1562 0.136 Uiso d SR 1 2 . .
H H8B 0.2620 0.3485 -0.1149 0.136 Uiso d R 1 1 . .

loop_
_atom_site_aniso_label
_atom_site_aniso_U_11
_atom_site_aniso_U_22
_atom_site_aniso_U_33
_atom_site_aniso_U_12
_atom_site_aniso_U_13
_atom_site_aniso_U_23
Cl1 0.0304(8) 0.0272(7) 0.0404(8) 0.000 0.0010(5) 0.000
O3 0.071(4) 0.054(3) 0.045(3) 0.000 -0.002(2) 0.000
O2 0.057(2) 0.0303(18) 0.068(2) 0.0049(15) 0.0126(17) -0.0083(16)
O1 0.035(3) 0.049(3) 0.090(4) 0.000 0.006(3) 0.000
C1 0.034(3) 0.035(3) 0.033(3) 0.000 0.008(2) 0.000
N1 0.044(3) 0.036(3) 0.042(3) 0.000 0.002(2) 0.000
C4 0.036(3) 0.051(4) 0.032(3) 0.000 0.006(3) 0.000
C5 0.048(5) 0.069(5) 0.046(4) 0.000 -0.001(3) 0.000
C2 0.048(3) 0.031(2) 0.049(3) -0.0007(19) 0.003(2) 0.0057(19)
C6 0.050(5) 0.053(5) 0.046(4) 0.000 0.004(3) 0.000
C7 0.089(7) 0.060(5) 0.047(5) 0.000 -0.014(4) 0.000
C3 0.055(3) 0.036(3) 0.047(3) -0.009(2) 0.004(2) -0.004(2)
C8 0.099(9) 0.120(10) 0.050(5) 0.000 -0.003(5) 0.000

loop_
_atom_type_symbol
_atom_type_description
_atom_type_scat_dispersion_real
_atom_type_scat_dispersion_imag
_atom_type_scat_source
C C 0.0033 0.0016 'International Tables Vol C Tables 4.2.6.8 and 6.1.1.4'
H H 0.0000 0.0000 'International Tables Vol C Tables 4.2.6.8 and 6.1.1.4'
N N 0.0061 0.0033 'International Tables Vol C Tables 4.2.6.8 and 6.1.1.4'
O O 0.0106 0.0060 'International Tables Vol C Tables 4.2.6.8 and 6.1.1.4'
Cl Cl 0.1484 0.1585 'International Tables Vol C Tables 4.2.6.8 and 6.1.1.4'

loop_
_geom_angle_atom_site_label_1
_geom_angle_atom_site_label_2
_geom_angle_atom_site_label_3
_geom_angle_site_symmetry_1
_geom_angle_site_symmetry_3
_geom_angle
_geom_angle_publ_flag
O3 Cl1 O1 . . 110.5(4) ?
O3 Cl1 O2 . . 109.8(2) ?
O1 Cl1 O2 . . 109.4(2) ?
O3 Cl1 O2 . 4_565 109.8(2) ?
O1 Cl1 O2 . 4_565 109.4(2) ?
O2 Cl1 O2 . 4_565 107.8(3) ?
C2 C1 C2 . 4_565 121.7(6) ?
C2 C1 N1 . . 119.2(3) ?
C2 C1 N1 4_565 . 119.2(3) ?
C1 N1 H1A . . 127.2 ?
C1 N1 H1B . . 109.6 ?
H1A N1 H1B . . 93.1 ?
C3 C4 C3 4_565 . 117.4(6) ?
C3 C4 C5 4_565 . 121.2(3) ?
C3 C4 C5 . . 121.2(3) ?
C4 C5 C6 . . 111.5(7) ?
C4 C5 H5 . . 108(4) ?
C6 C5 H5 . . 108(4) ?
C3 C2 C1 . . 118.6(4) ?
C3 C2 H2 . . 120.7 ?
C1 C2 H2 . . 120.7 ?
C7 C6 C5 . . 114.2(8) ?
C7 C6 H6 . . 104(4) ?
C5 C6 H6 . . 107(4) ?
C8 C7 C6 . . 113.6(10) ?
C8 C7 H7 . . 111(4) ?
C6 C7 H7 . . 112(4) ?
C2 C3 C4 . . 121.8(5) ?
C2 C3 H3 . . 119.1 ?
C4 C3 H3 . . 119.1 ?
C7 C8 H8A . . 109.3 ?
C7 C8 H8B . . 109.6 ?
H8A C8 H8B . . 109.5 ?

loop_
_geom_bond_atom_site_label_1
_geom_bond_atom_site_label_2
_geom_bond_site_symmetry_2
_geom_bond_distance
_geom_bond_publ_flag
Cl1 O3 . 1.398(5) ?
Cl1 O1 . 1.415(5) ?
Cl1 O2 . 1.439(3) ?
Cl1 O2 4_565 1.439(3) ?
C1 C2 . 1.369(5) ?
C1 C2 4_565 1.369(5) ?
C1 N1 . 1.464(8) ?
N1 H1A . 0.8600 ?
N1 H1B . 0.8601 ?
C4 C3 4_565 1.384(6) ?
C4 C3 . 1.384(6) ?
C4 C5 . 1.498(10) ?
C5 C6 . 1.520(11) ?
C5 H5 . 0.94(6) ?
C2 C3 . 1.366(7) ?
C2 H2 . 0.9300 ?
C6 C7 . 1.503(12) ?
C6 H6 . 0.86(6) ?
C7 C8 . 1.486(15) ?
C7 H7 . 1.00(7) ?
C3 H3 . 0.9300 ?
C8 H8A . 0.9601 ?
C8 H8B . 0.9600 ?

loop_
_geom_hbond_atom_site_label_D
_geom_hbond_atom_site_label_H
_geom_hbond_atom_site_label_A
_geom_hbond_site_symmetry_A
_geom_hbond_distance_DH
_geom_hbond_distance_HA
_geom_hbond_distance_DA
_geom_hbond_angle_DHA
N1 H1A O1 1_655 0.86 2.21 2.873(8) 134
N1 H1A O2 . 0.86 2.33 2.951(7) 129
N1 H1A O2 4_565 0.86 2.33 2.951(7) 129
N1 H1B O2 3_756 0.86 2.17 2.960(4) 153

loop_
_geom_torsion_atom_site_label_1
_geom_torsion_atom_site_label_2
_geom_torsion_atom_site_label_3
_geom_torsion_atom_site_label_4
_geom_torsion_site_symmetry_1
_geom_torsion_site_symmetry_2
_geom_torsion_site_symmetry_3
_geom_torsion_site_symmetry_4
_geom_torsion
_geom_torsion_publ_flag
C3 C4 C5 C6 4_565 . . . 88.1(6) ?
C3 C4 C5 C6 . . . . -88.1(6) ?
C2 C1 C2 C3 4_565 . . . 1.6(10) ?
N1 C1 C2 C3 . . . . -180.0(5) ?
C4 C5 C6 C7 . . . . 180.0 ?
C5 C6 C7 C8 . . . . 180.0 ?
C1 C2 C3 C4 . . . . -0.6(9) ?
C3 C4 C3 C2 4_565 . . . -0.3(10) ?
C5 C4 C3 C2 . . . . 176.1(6) ?
